data_4349862
loop_
_publ_author_name
'Zhang, Wan-Ying'
'Zhang, Yi-Quan'
'Jiang, Shang-Da'
'Sun, Wen-Bin'
'Li, Hong-Feng'
'Wang, Bing-Wu'
'Chen, Peng'
'Yan, Peng-Fei'
'Gao, Song'

_publ_section_title
;
 Dramatic impact of the lattice solvent on the dynamic magnetic relaxation
 of dinuclear dysprosium single-molecule magnets
;
_journal_issue 7
_journal_name_full 'Inorganic Chemistry Frontiers'
_journal_page_first 1575
_journal_paper_doi 10.1039/C8QI00266E
_journal_volume 5
_journal_year 2018
_chemical_formula_moiety 'C76 H62 Dy2 O14, 2(C2 H4 Cl2)'
_chemical_formula_sum 'C80 H70 Cl4 Dy2 O14'
_chemical_formula_weight 1722.16
_space_group_crystal_system triclinic
_space_group_IT_number 2
_space_group_name_Hall '-P 1'
_space_group_name_H-M_alt 'P -1'
_atom_sites_solution_hydrogens geom
_atom_sites_solution_primary direct
_atom_sites_solution_secondary difmap
_audit_block_doi 10.5517/cc1jd3jk
_audit_creation_date 2015-06-25
_audit_creation_method
;
  Olex2 1.2
  (compiled Dec  5 2012 16:20:19, GUI svn.r4385)
;
_audit_update_record
;
2015-07-09 deposited with the CCDC.
2018-05-02 downloaded from the CCDC.
;
_cell_angle_alpha 70.393(3)
_cell_angle_beta 71.631(3)
_cell_angle_gamma 75.913(3)
_cell_formula_units_Z 1
_cell_length_a 11.4039(3)
_cell_length_b 13.0199(5)
_cell_length_c 13.9897(5)
_cell_measurement_reflns_used 8873
_cell_measurement_temperature 180.01(10)
_cell_measurement_theta_max 29.4220
_cell_measurement_theta_min 3.2720
_cell_volume 1834.87(12)
_computing_cell_refinement
;
CrysAlisPro, Agilent Technologies,
Version 1.171.36.32 (release 02-08-2013 CrysAlis171 .NET)
(compiled Aug  2 2013,16:46:58)
;
_computing_data_collection
;
CrysAlisPro, Agilent Technologies,
Version 1.171.36.32 (release 02-08-2013 CrysAlis171 .NET)
(compiled Aug  2 2013,16:46:58)
;
_computing_data_reduction
;
CrysAlisPro, Agilent Technologies,
Version 1.171.36.32 (release 02-08-2013 CrysAlis171 .NET)
(compiled Aug  2 2013,16:46:58)
;
_computing_molecular_graphics
;
O. V. Dolomanov, L. J. Bourhis, R. J. Gildea, J. A. K. Howard and H. Puschmann,
OLEX2: a complete structure solution, refinement and analysis program.
J. Appl. Cryst. (2009). 42, 339-341.
;
_computing_publication_material
;
O. V. Dolomanov, L. J. Bourhis, R. J. Gildea, J. A. K. Howard and H. Puschmann,
OLEX2: a complete structure solution, refinement and analysis program.
J. Appl. Cryst. (2009). 42, 339-341.
;
_computing_structure_refinement
;
XL, G.M. Sheldrick, Acta Cryst.
(2008). A64, 112-122
;
_computing_structure_solution 'SHELXS-97 (Sheldrick, 1990)'
_diffrn_ambient_temperature 180.01(10)
_diffrn_detector_area_resol_mean 10.3914
_diffrn_measured_fraction_theta_full 0.9987
_diffrn_measured_fraction_theta_max 0.5830
_diffrn_measurement_details
;
#__ type_ start__ end____ width___ exp.time_
  1 omega  -59.00   84.00   1.0000    3.0000
omega____ theta____ kappa____ phi______ frames
    -       13.6191    0.0000   90.0000 143

#__ type_ start__ end____ width___ exp.time_
  2 omega    7.00   56.00   1.0000    3.0000
omega____ theta____ kappa____ phi______ frames
    -       13.6191  -99.0000  120.0000 49

#__ type_ start__ end____ width___ exp.time_
  3 omega  -16.00   33.00   1.0000    3.0000
omega____ theta____ kappa____ phi______ frames
    -       13.6191  -38.0000   30.0000 49

#__ type_ start__ end____ width___ exp.time_
  4 omega -104.00  -78.00   1.0000    3.0000
omega____ theta____ kappa____ phi______ frames
    -      -14.5566 -178.0000  150.0000 26

#__ type_ start__ end____ width___ exp.time_
  5 omega  -62.00   16.00   1.0000    3.0000
omega____ theta____ kappa____ phi______ frames
    -      -14.5566  -77.0000 -150.0000 78

#__ type_ start__ end____ width___ exp.time_
  6 omega -102.00  -67.00   1.0000    3.0000
omega____ theta____ kappa____ phi______ frames
    -      -14.5566  178.0000  -90.0000 35
;
_diffrn_measurement_device_type 'SuperNova, Dual, Cu at zero, Atlas'
_diffrn_measurement_method '\w scans'
_diffrn_orient_matrix_UB_11 -0.0120398000
_diffrn_orient_matrix_UB_12 0.0402733000
_diffrn_orient_matrix_UB_13 -0.0460704000
_diffrn_orient_matrix_UB_21 -0.0371209000
_diffrn_orient_matrix_UB_22 0.0358776000
_diffrn_orient_matrix_UB_23 0.0304984000
_diffrn_orient_matrix_UB_31 0.0536338000
_diffrn_orient_matrix_UB_32 0.0227275000
_diffrn_orient_matrix_UB_33 -0.0068253000
_diffrn_radiation_monochromator mirror
_diffrn_radiation_type 'Mo K\a'
_diffrn_radiation_wavelength 0.7107
_diffrn_reflns_av_R_equivalents 0.0350
_diffrn_reflns_av_unetI/netI 0.0642
_diffrn_reflns_limit_h_max 15
_diffrn_reflns_limit_h_min -15
_diffrn_reflns_limit_k_max 18
_diffrn_reflns_limit_k_min -17
_diffrn_reflns_limit_l_max 19
_diffrn_reflns_limit_l_min -14
_diffrn_reflns_number 18982
_diffrn_reflns_theta_full 26.00
_diffrn_reflns_theta_max 30.39
_diffrn_reflns_theta_min 3.09
_diffrn_source 'SuperNova (Mo) X-ray Source'
_exptl_absorpt_coefficient_mu 2.231
_exptl_absorpt_correction_T_max 1.00000
_exptl_absorpt_correction_T_min 0.71593
_exptl_absorpt_correction_type multi-scan
_exptl_absorpt_process_details
;
CrysAlisPro, Agilent Technologies,
Version 1.171.36.32 (release 02-08-2013 CrysAlis171 .NET)
(compiled Aug  2 2013,16:46:58)
Empirical absorption correction using spherical harmonics,
 implemented in SCALE3 ABSPACK scaling algorithm.
;
_exptl_crystal_density_diffrn 1.559
_exptl_crystal_density_method 'not measured'
_exptl_crystal_description block
_exptl_crystal_F_000 862
_refine_diff_density_max 2.047
_refine_diff_density_min -0.884
_refine_diff_density_rms 0.123
_refine_ls_extinction_method none
_refine_ls_goodness_of_fit_ref 1.092
_refine_ls_hydrogen_treatment mixed
_refine_ls_matrix_type full
_refine_ls_number_parameters 453
_refine_ls_number_reflns 9451
_refine_ls_number_restraints 0
_refine_ls_restrained_S_all 1.092
_refine_ls_R_factor_all 0.0496
_refine_ls_R_factor_gt 0.0348
_refine_ls_shift/su_max 0.002
_refine_ls_shift/su_mean 0.000
_refine_ls_structure_factor_coef Fsqd
_refine_ls_weighting_details 'calc w=1/[\s^2^(Fo^2^)+(0.0165P)^2^+0.0000P] where P=(Fo^2^+2Fc^2^)/3'
_refine_ls_weighting_scheme calc
_refine_ls_wR_factor_gt 0.0569
_refine_ls_wR_factor_ref 0.0649
_reflns_number_gt 7971
_reflns_number_total 9451
_reflns_threshold_expression >2sigma(I)
_cod_data_source_file c8qi00266e2.cif
_cod_data_source_block 3
_cod_original_cell_volume 1834.87(11)
_cod_database_code 4349862
_chemical_oxdiff_formula 'Dy2 C76 H62 O14'
_reflns_odcompleteness_completeness 99.87
_reflns_odcompleteness_iscentric 1
_reflns_odcompleteness_theta 27.42
_olex2_refinement_description
;
1. Fixed Uiso
 At 1.2 times of:
  {H81A,H81B} of C81, {H80A,H80B} of C80, H45 of C45, H44 of C44, H43 of C43,
  H42 of C42, H41 of C41, H1AA of C1A, H1BA of C1B, H1CA of C1C, H5 of C5, H6
  of C6, H7 of C7, H18 of C18, H19 of C19, H20 of C20, H21 of C21, H24 of C24,
  H27 of C27, H28 of C28, H29 of C29, H31 of C31, H32 of C32, H33 of C33, H34
  of C34, H35 of C35, H38 of C38
 At 1.5 times of:
  {H1A,H1B,H1C} of C1, {H8A,H8B,H8C} of C8
2.a Secondary CH2 refined with riding coordinates:
 C80(H80A,H80B), C81(H81A,H81B)
2.b Aromatic/amide H refined with riding coordinates:
 C1A(H1AA), C1B(H1BA), C1C(H1CA), C5(H5), C6(H6), C7(H7), C18(H18), C19(H19),
 C20(H20), C21(H21), C24(H24), C27(H27), C28(H28), C29(H29), C31(H31), C32(H32),
  C33(H33), C34(H34), C35(H35), C38(H38), C41(H41), C42(H42), C43(H43),
 C44(H44), C45(H45)
2.c Idealised Me refined as rotating group:
 C1(H1A,H1B,H1C), C8(H8A,H8B,H8C)
;

loop_
_space_group_symop_id
_space_group_symop_operation_xyz
1 'x, y, z'
2 '-x, -y, -z'

loop_
_atom_site_label
_atom_site_type_symbol
_atom_site_fract_x
_atom_site_fract_y
_atom_site_fract_z
_atom_site_U_iso_or_equiv
_atom_site_adp_type
_atom_site_occupancy
_atom_site_symmetry_multiplicity
_atom_site_calc_flag
_atom_site_refinement_flags
Dy1 Dy 0.049614(12) 0.400857(12) 0.122552(11) 0.01855(5) Uani 1 1 d .
O3 O 0.24357(18) 0.49238(18) 0.09644(17) 0.0263(5) Uani 1 1 d .
O1 O 0.06051(17) 0.56940(16) 0.00024(16) 0.0197(4) Uani 1 1 d .
O2 O 0.02519(18) 0.77446(16) -0.11959(16) 0.0235(5) Uani 1 1 d .
O4 O 0.22074(18) 0.32772(17) 0.01246(16) 0.0231(5) Uani 1 1 d .
O5 O 0.15232(18) 0.25925(17) 0.22912(16) 0.0234(5) Uani 1 1 d .
O6 O -0.14317(18) 0.37918(18) 0.23409(17) 0.0284(5) Uani 1 1 d .
O7 O 0.01274(19) 0.50070(18) 0.23864(18) 0.0290(5) Uani 1 1 d .
C1 C 0.0200(3) 0.8784(3) -0.1968(3) 0.0396(9) Uani 1 1 d .
H1A H 0.0946 0.8790 -0.2531 0.059 Uiso 1 1 calc R
H1B H 0.0136 0.9358 -0.1657 0.059 Uiso 1 1 calc R
H1C H -0.0516 0.8908 -0.2235 0.059 Uiso 1 1 calc R
C1A C -0.4917(3) 0.2892(3) 0.3286(3) 0.0332(8) Uani 1 1 d .
H1AA H -0.5170 0.2613 0.2864 0.040 Uiso 1 1 calc R
C1B C -0.1048(3) 0.6058(3) 0.4641(3) 0.0350(8) Uani 1 1 d .
H1BA H -0.1664 0.5625 0.5055 0.042 Uiso 1 1 calc R
C1C C 0.0442(3) 0.6673(3) 0.3007(3) 0.0416(10) Uani 1 1 d .
H1CA H 0.0846 0.6645 0.2324 0.050 Uiso 1 1 calc R
C2 C 0.1253(3) 0.7460(2) -0.0741(2) 0.0225(7) Uani 1 1 d .
C3 C 0.1392(3) 0.6387(2) -0.0121(2) 0.0202(6) Uani 1 1 d .
C4 C 0.2371(3) 0.6012(3) 0.0374(3) 0.0245(7) Uani 1 1 d .
C5 C 0.3192(3) 0.6709(3) 0.0234(3) 0.0371(9) Uani 1 1 d .
H5 H 0.3848 0.6459 0.0557 0.044 Uiso 1 1 calc R
C6 C 0.3022(3) 0.7772(3) -0.0387(3) 0.0436(10) Uani 1 1 d .
H6 H 0.3571 0.8241 -0.0477 0.052 Uiso 1 1 calc R
C7 C 0.2059(3) 0.8173(3) -0.0887(3) 0.0360(9) Uani 1 1 d .
H7 H 0.1958 0.8897 -0.1305 0.043 Uiso 1 1 calc R
C8 C 0.3224(3) 0.4575(3) 0.1672(3) 0.0438(10) Uani 1 1 d .
H8A H 0.3037 0.5092 0.2072 0.066 Uiso 1 1 calc R
H8B H 0.4084 0.4540 0.1279 0.066 Uiso 1 1 calc R
H8C H 0.3078 0.3858 0.2138 0.066 Uiso 1 1 calc R
C17 C -0.0461(3) 0.6000(3) 0.3622(3) 0.0296(8) Uani 1 1 d .
C18 C -0.3802(3) 0.3313(3) 0.2915(3) 0.0299(8) Uani 1 1 d .
H18 H -0.3315 0.3322 0.2241 0.036 Uiso 1 1 calc R
C19 C -0.5650(3) 0.2886(3) 0.4282(3) 0.0403(9) Uani 1 1 d .
H19 H -0.6399 0.2604 0.4534 0.048 Uiso 1 1 calc R
C20 C -0.5269(3) 0.3298(3) 0.4903(3) 0.0398(9) Uani 1 1 d .
H20 H -0.5762 0.3291 0.5575 0.048 Uiso 1 1 calc R
C21 C -0.4162(3) 0.3719(3) 0.4536(3) 0.0305(8) Uani 1 1 d .
H21 H -0.3922 0.4003 0.4961 0.037 Uiso 1 1 calc R
C22 C -0.3398(3) 0.3725(2) 0.3538(3) 0.0244(7) Uani 1 1 d .
C23 C -0.2162(3) 0.4126(3) 0.3109(2) 0.0232(7) Uani 1 1 d .
C24 C -0.1865(3) 0.4828(3) 0.3540(3) 0.0272(7) Uani 1 1 d .
H24 H -0.2450 0.5035 0.4104 0.033 Uiso 1 1 calc R
C25 C -0.0724(3) 0.5231(3) 0.3156(3) 0.0258(7) Uani 1 1 d .
C27 C -0.0725(3) 0.6755(3) 0.5048(3) 0.0466(10) Uani 1 1 d .
H27 H -0.1107 0.6775 0.5736 0.056 Uiso 1 1 calc R
C28 C 0.0165(4) 0.7417(4) 0.4426(4) 0.0589(13) Uani 1 1 d .
H28 H 0.0380 0.7889 0.4695 0.071 Uiso 1 1 calc R
C29 C 0.0736(3) 0.7385(4) 0.3414(4) 0.0560(13) Uani 1 1 d .
H29 H 0.1326 0.7844 0.2996 0.067 Uiso 1 1 calc R
C31 C 0.1748(3) 0.0799(3) 0.4004(3) 0.0340(8) Uani 1 1 d .
H31 H 0.0956 0.1181 0.3957 0.041 Uiso 1 1 calc R
C32 C 0.1890(4) 0.0008(3) 0.4923(3) 0.0470(10) Uani 1 1 d .
H32 H 0.1195 -0.0150 0.5485 0.056 Uiso 1 1 calc R
C33 C 0.3065(4) -0.0549(3) 0.5007(3) 0.0476(10) Uani 1 1 d .
H33 H 0.3167 -0.1084 0.5625 0.057 Uiso 1 1 calc R
C34 C 0.4083(3) -0.0307(3) 0.4174(3) 0.0415(9) Uani 1 1 d .
H34 H 0.4877 -0.0669 0.4237 0.050 Uiso 1 1 calc R
C35 C 0.3942(3) 0.0467(3) 0.3243(3) 0.0310(8) Uani 1 1 d .
H35 H 0.4638 0.0606 0.2678 0.037 Uiso 1 1 calc R
C36 C 0.2768(3) 0.1037(2) 0.3145(2) 0.0227(7) Uani 1 1 d .
C37 C 0.2531(3) 0.1893(2) 0.2166(2) 0.0214(7) Uani 1 1 d .
C38 C 0.3371(3) 0.1886(3) 0.1206(3) 0.0248(7) Uani 1 1 d .
H38 H 0.4109 0.1386 0.1202 0.030 Uiso 1 1 calc R
C39 C 0.3183(3) 0.2586(2) 0.0234(2) 0.0211(7) Uani 1 1 d .
C40 C 0.4173(3) 0.2545(3) -0.0759(2) 0.0217(7) Uani 1 1 d .
C41 C 0.4218(3) 0.3481(3) -0.1612(3) 0.0270(7) Uani 1 1 d .
H41 H 0.3645 0.4115 -0.1552 0.032 Uiso 1 1 calc R
C42 C 0.5103(3) 0.3479(3) -0.2550(3) 0.0373(9) Uani 1 1 d .
H42 H 0.5143 0.4117 -0.3109 0.045 Uiso 1 1 calc R
C43 C 0.5932(3) 0.2529(3) -0.2658(3) 0.0405(9) Uani 1 1 d .
H43 H 0.6509 0.2519 -0.3297 0.049 Uiso 1 1 calc R
C44 C 0.5901(3) 0.1600(3) -0.1819(3) 0.0363(8) Uani 1 1 d .
H44 H 0.6468 0.0966 -0.1890 0.044 Uiso 1 1 calc R
C45 C 0.5035(3) 0.1597(3) -0.0869(3) 0.0263(7) Uani 1 1 d .
H45 H 0.5027 0.0965 -0.0304 0.032 Uiso 1 1 calc R
Cl1 Cl 0.20110(12) 0.05866(10) 0.96984(9) 0.0642(3) Uani 1 1 d .
C80 C 0.2525(3) 0.1946(3) 0.7719(3) 0.0406(9) Uani 1 1 d .
H80A H 0.3357 0.1828 0.7819 0.049 Uiso 1 1 calc R
H80B H 0.2370 0.2693 0.7277 0.049 Uiso 1 1 calc R
C81 C 0.1599(4) 0.1829(3) 0.8751(3) 0.0474(10) Uani 1 1 d .
H81A H 0.0784 0.1833 0.8670 0.057 Uiso 1 1 calc R
H81B H 0.1541 0.2455 0.9001 0.057 Uiso 1 1 calc R
Cl2 Cl 0.24685(9) 0.09977(9) 0.70687(8) 0.0509(3) Uani 1 1 d .

loop_
_atom_site_aniso_label
_atom_site_aniso_U_11
_atom_site_aniso_U_22
_atom_site_aniso_U_33
_atom_site_aniso_U_23
_atom_site_aniso_U_13
_atom_site_aniso_U_12
Dy1 0.01899(7) 0.01957(8) 0.01595(8) -0.00334(6) -0.00613(5) -0.00106(5)
O3 0.0245(11) 0.0287(13) 0.0301(14) -0.0064(11) -0.0146(10) -0.0045(9)
O1 0.0211(10) 0.0186(11) 0.0210(12) -0.0030(9) -0.0092(9) -0.0047(8)
O2 0.0297(11) 0.0177(11) 0.0220(13) -0.0003(10) -0.0100(9) -0.0047(9)
O4 0.0225(11) 0.0245(12) 0.0189(12) -0.0046(10) -0.0052(9) 0.0000(9)
O5 0.0260(11) 0.0241(12) 0.0165(12) -0.0023(10) -0.0080(9) 0.0012(9)
O6 0.0258(11) 0.0375(14) 0.0246(13) -0.0153(11) -0.0003(10) -0.0085(10)
O7 0.0282(12) 0.0356(14) 0.0257(14) -0.0151(12) -0.0043(10) -0.0034(10)
C1 0.049(2) 0.029(2) 0.041(2) 0.0074(18) -0.0244(19) -0.0140(17)
C1A 0.0274(18) 0.0307(19) 0.037(2) -0.0004(17) -0.0125(16) -0.0032(15)
C1B 0.0387(19) 0.038(2) 0.035(2) -0.0176(19) -0.0175(17) 0.0039(16)
C1C 0.0290(19) 0.050(2) 0.054(3) -0.028(2) -0.0097(17) -0.0019(17)
C2 0.0244(16) 0.0225(16) 0.0220(18) -0.0040(14) -0.0081(13) -0.0067(13)
C3 0.0216(15) 0.0236(16) 0.0176(17) -0.0072(14) -0.0036(12) -0.0072(12)
C4 0.0243(16) 0.0239(17) 0.0251(19) -0.0053(15) -0.0080(13) -0.0033(13)
C5 0.0328(19) 0.037(2) 0.048(2) -0.0038(19) -0.0207(17) -0.0146(16)
C6 0.047(2) 0.039(2) 0.053(3) 0.000(2) -0.025(2) -0.0237(19)
C7 0.046(2) 0.0234(18) 0.042(2) -0.0002(17) -0.0192(18) -0.0132(16)
C8 0.051(2) 0.035(2) 0.052(3) 0.007(2) -0.040(2) -0.0101(18)
C17 0.0257(16) 0.0348(19) 0.035(2) -0.0181(18) -0.0151(15) 0.0053(14)
C18 0.0250(17) 0.0292(19) 0.027(2) -0.0023(16) -0.0047(14) 0.0000(14)
C19 0.0213(17) 0.037(2) 0.050(3) 0.002(2) -0.0062(17) -0.0045(15)
C20 0.0299(19) 0.041(2) 0.032(2) -0.0046(19) 0.0072(15) -0.0022(16)
C21 0.0320(18) 0.0310(19) 0.024(2) -0.0066(16) -0.0034(14) -0.0023(15)
C22 0.0236(16) 0.0223(17) 0.0219(18) -0.0012(15) -0.0053(13) -0.0016(13)
C23 0.0277(16) 0.0226(17) 0.0146(17) -0.0005(14) -0.0067(13) -0.0003(13)
C24 0.0285(17) 0.0294(18) 0.0220(19) -0.0113(16) -0.0037(13) 0.0005(14)
C25 0.0298(17) 0.0233(17) 0.0271(19) -0.0089(15) -0.0151(14) 0.0038(13)
C27 0.048(2) 0.055(3) 0.050(3) -0.036(2) -0.022(2) 0.0124(19)
C28 0.040(2) 0.074(3) 0.092(4) -0.062(3) -0.025(2) 0.004(2)
C29 0.031(2) 0.071(3) 0.085(4) -0.052(3) -0.007(2) -0.008(2)
C31 0.0307(18) 0.037(2) 0.024(2) -0.0023(17) -0.0078(15) 0.0044(15)
C32 0.048(2) 0.050(3) 0.022(2) 0.0074(19) -0.0056(17) 0.0014(19)
C33 0.061(3) 0.037(2) 0.028(2) 0.0071(19) -0.018(2) 0.0075(19)
C34 0.041(2) 0.037(2) 0.039(2) -0.0022(19) -0.0202(18) 0.0101(17)
C35 0.0313(18) 0.0305(19) 0.028(2) -0.0045(17) -0.0105(15) 0.0001(14)
C36 0.0303(16) 0.0196(16) 0.0179(17) -0.0049(14) -0.0076(13) -0.0025(13)
C37 0.0237(15) 0.0177(15) 0.0226(18) -0.0011(14) -0.0118(13) -0.0016(12)
C38 0.0214(15) 0.0255(17) 0.0243(19) -0.0037(15) -0.0096(13) 0.0026(13)
C39 0.0207(15) 0.0229(16) 0.0210(18) -0.0061(14) -0.0043(12) -0.0071(13)
C40 0.0171(14) 0.0288(17) 0.0214(18) -0.0073(15) -0.0062(12) -0.0051(12)
C41 0.0232(16) 0.0298(18) 0.0231(19) -0.0038(16) -0.0052(13) -0.0012(13)
C42 0.0301(18) 0.047(2) 0.024(2) -0.0018(18) -0.0041(15) -0.0029(16)
C43 0.0269(18) 0.063(3) 0.022(2) -0.012(2) 0.0002(15) 0.0006(17)
C44 0.0286(18) 0.044(2) 0.033(2) -0.0151(19) -0.0066(15) 0.0047(15)
C45 0.0257(16) 0.0263(18) 0.0245(19) -0.0069(15) -0.0071(14) 0.0006(13)
Cl1 0.0990(9) 0.0525(7) 0.0430(7) -0.0139(6) -0.0125(6) -0.0219(6)
C80 0.042(2) 0.031(2) 0.052(3) -0.005(2) -0.0219(19) -0.0061(16)
C81 0.049(2) 0.046(3) 0.056(3) -0.027(2) -0.016(2) -0.0027(19)
Cl2 0.0598(6) 0.0554(7) 0.0411(6) -0.0202(5) -0.0042(5) -0.0175(5)

loop_
_atom_type_symbol
_atom_type_description
_atom_type_scat_dispersion_real
_atom_type_scat_dispersion_imag
_atom_type_scat_source
C C 0.0033 0.0016 'International Tables Vol C Tables 4.2.6.8 and 6.1.1.4'
H H 0.0000 0.0000 'International Tables Vol C Tables 4.2.6.8 and 6.1.1.4'
Dy Dy -0.1892 4.4098 'International Tables Vol C Tables 4.2.6.8 and 6.1.1.4'
O O 0.0106 0.0060 'International Tables Vol C Tables 4.2.6.8 and 6.1.1.4'
Cl Cl 0.1484 0.1585 'International Tables Vol C Tables 4.2.6.8 and 6.1.1.4'

loop_
_geom_angle_atom_site_label_1
_geom_angle_atom_site_label_2
_geom_angle_atom_site_label_3
_geom_angle
_geom_angle_site_symmetry_1
_geom_angle_site_symmetry_3
O3 Dy1 Dy1 96.01(5) . 2_565
O3 Dy1 O2 145.61(7) . 2_565
O1 Dy1 Dy1 33.55(4) . 2_565
O1 Dy1 Dy1 33.13(4) 2_565 2_565
O1 Dy1 O3 126.61(7) 2_565 .
O1 Dy1 O3 64.72(6) . .
O1 Dy1 O1 66.68(7) . 2_565
O1 Dy1 O2 129.33(6) . 2_565
O1 Dy1 O2 64.15(6) 2_565 2_565
O1 Dy1 O4 88.89(7) . .
O2 Dy1 Dy1 96.59(4) 2_565 2_565
O4 Dy1 Dy1 88.02(5) . 2_565
O4 Dy1 O3 70.67(7) . .
O4 Dy1 O1 87.81(7) . 2_565
O4 Dy1 O2 77.93(6) . 2_565
O5 Dy1 Dy1 162.00(5) . 2_565
O5 Dy1 O3 81.16(7) . .
O5 Dy1 O1 139.96(7) . 2_565
O5 Dy1 O1 145.46(6) . .
O5 Dy1 O2 77.07(6) . 2_565
O5 Dy1 O4 74.23(7) . .
O5 Dy1 O7 88.48(8) . .
O6 Dy1 Dy1 99.19(6) . 2_565
O6 Dy1 O3 139.49(7) . .
O6 Dy1 O1 114.80(7) . .
O6 Dy1 O1 81.40(7) . 2_565
O6 Dy1 O2 69.04(7) . 2_565
O6 Dy1 O4 146.75(7) . .
O6 Dy1 O5 94.26(8) . .
O6 Dy1 O7 71.88(7) . .
O7 Dy1 Dy1 107.02(6) . 2_565
O7 Dy1 O3 67.79(7) . .
O7 Dy1 O1 83.68(8) . .
O7 Dy1 O1 126.54(7) . 2_565
O7 Dy1 O2 136.87(7) . 2_565
O7 Dy1 O4 136.91(7) . .
C4 O3 Dy1 114.39(16) . .
C4 O3 C8 116.2(2) . .
C8 O3 Dy1 124.53(19) . .
Dy1 O1 Dy1 113.32(7) . 2_565
C3 O1 Dy1 121.31(17) . 2_565
C3 O1 Dy1 124.48(17) . .
C1 O2 Dy1 124.83(17) . 2_565
C2 O2 Dy1 112.02(16) . 2_565
C2 O2 C1 115.5(2) . .
C39 O4 Dy1 135.7(2) . .
C37 O5 Dy1 136.3(2) . .
C23 O6 Dy1 138.95(18) . .
C25 O7 Dy1 139.19(18) . .
O2 C1 H1A 109.5 . .
O2 C1 H1B 109.5 . .
O2 C1 H1C 109.5 . .
H1A C1 H1B 109.5 . .
H1A C1 H1C 109.5 . .
H1B C1 H1C 109.5 . .
C18 C1A H1AA 120.1 . .
C19 C1A H1AA 120.1 . .
C19 C1A C18 119.8(3) . .
C17 C1B H1BA 119.6 . .
C27 C1B H1BA 119.6 . .
C27 C1B C17 120.7(4) . .
C17 C1C H1CA 120.0 . .
C29 C1C H1CA 120.0 . .
C29 C1C C17 120.0(4) . .
C3 C2 O2 114.2(2) . .
C3 C2 C7 121.5(3) . .
C7 C2 O2 124.2(3) . .
O1 C3 C2 120.9(2) . .
O1 C3 C4 120.1(3) . .
C2 C3 C4 119.0(2) . .
O3 C4 C3 114.3(2) . .
O3 C4 C5 125.3(3) . .
C5 C4 C3 120.4(3) . .
C4 C5 H5 120.5 . .
C6 C5 C4 118.9(3) . .
C6 C5 H5 120.5 . .
C5 C6 H6 118.9 . .
C5 C6 C7 122.3(3) . .
C7 C6 H6 118.9 . .
C2 C7 C6 117.9(3) . .
C2 C7 H7 121.1 . .
C6 C7 H7 121.1 . .
O3 C8 H8A 109.5 . .
O3 C8 H8B 109.5 . .
O3 C8 H8C 109.5 . .
H8A C8 H8B 109.5 . .
H8A C8 H8C 109.5 . .
H8B C8 H8C 109.5 . .
C1B C17 C1C 118.8(3) . .
C1B C17 C25 123.4(3) . .
C1C C17 C25 117.9(3) . .
C1A C18 H18 119.5 . .
C1A C18 C22 121.1(3) . .
C22 C18 H18 119.5 . .
C1A C19 H19 120.1 . .
C20 C19 C1A 119.8(3) . .
C20 C19 H19 120.1 . .
C19 C20 H20 119.7 . .
C19 C20 C21 120.5(3) . .
C21 C20 H20 119.7 . .
C20 C21 H21 119.6 . .
C20 C21 C22 120.9(3) . .
C22 C21 H21 119.6 . .
C18 C22 C23 118.5(3) . .
C21 C22 C18 117.9(3) . .
C21 C22 C23 123.6(3) . .
O6 C23 C22 115.3(3) . .
O6 C23 C24 123.7(3) . .
C24 C23 C22 120.9(3) . .
C23 C24 H24 118.6 . .
C23 C24 C25 122.8(3) . .
C25 C24 H24 118.6 . .
O7 C25 C17 115.6(3) . .
O7 C25 C24 123.4(3) . .
C24 C25 C17 120.9(3) . .
C1B C27 H27 120.2 . .
C28 C27 C1B 119.6(4) . .
C28 C27 H27 120.2 . .
C27 C28 H28 119.8 . .
C29 C28 C27 120.4(3) . .
C29 C28 H28 119.8 . .
C1C C29 H29 119.7 . .
C28 C29 C1C 120.5(4) . .
C28 C29 H29 119.7 . .
C32 C31 H31 119.4 . .
C32 C31 C36 121.3(3) . .
C36 C31 H31 119.4 . .
C31 C32 H32 120.1 . .
C31 C32 C33 119.8(4) . .
C33 C32 H32 120.1 . .
C32 C33 H33 120.2 . .
C34 C33 C32 119.6(4) . .
C34 C33 H33 120.2 . .
C33 C34 H34 119.6 . .
C33 C34 C35 120.8(3) . .
C35 C34 H34 119.6 . .
C34 C35 H35 119.8 . .
C34 C35 C36 120.4(3) . .
C36 C35 H35 119.8 . .
C31 C36 C37 118.0(3) . .
C35 C36 C31 118.1(3) . .
C35 C36 C37 123.9(3) . .
O5 C37 C36 115.9(3) . .
O5 C37 C38 124.3(3) . .
C38 C37 C36 119.8(3) . .
C37 C38 H38 117.8 . .
C37 C38 C39 124.3(3) . .
C39 C38 H38 117.8 . .
O4 C39 C38 124.3(3) . .
O4 C39 C40 115.5(3) . .
C38 C39 C40 120.2(3) . .
C41 C40 C39 118.5(3) . .
C41 C40 C45 118.8(3) . .
C45 C40 C39 122.8(3) . .
C40 C41 H41 119.7 . .
C42 C41 C40 120.6(3) . .
C42 C41 H41 119.7 . .
C41 C42 H42 119.9 . .
C41 C42 C43 120.1(3) . .
C43 C42 H42 119.9 . .
C42 C43 H43 120.1 . .
C44 C43 C42 119.8(3) . .
C44 C43 H43 120.1 . .
C43 C44 H44 119.6 . .
C43 C44 C45 120.7(3) . .
C45 C44 H44 119.6 . .
C40 C45 H45 120.0 . .
C44 C45 C40 120.0(3) . .
C44 C45 H45 120.0 . .
H80A C80 H80B 107.8 . .
C81 C80 H80A 109.1 . .
C81 C80 H80B 109.1 . .
C81 C80 Cl2 112.6(2) . .
Cl2 C80 H80A 109.1 . .
Cl2 C80 H80B 109.1 . .
Cl1 C81 H81A 109.2 . .
Cl1 C81 H81B 109.2 . .
C80 C81 Cl1 111.8(3) . .
C80 C81 H81A 109.2 . .
C80 C81 H81B 109.2 . .
H81A C81 H81B 107.9 . .

loop_
_geom_bond_atom_site_label_1
_geom_bond_atom_site_label_2
_geom_bond_distance
_geom_bond_site_symmetry_2
Dy1 Dy1 3.8452(3) 2_565
Dy1 O3 2.6319(18) .
Dy1 O1 2.3140(18) 2_565
Dy1 O1 2.2886(19) .
Dy1 O2 2.6407(18) 2_565
Dy1 O4 2.296(2) .
Dy1 O5 2.280(2) .
Dy1 O6 2.279(2) .
Dy1 O7 2.286(2) .
O3 C4 1.377(4) .
O3 C8 1.433(3) .
O1 Dy1 2.3140(18) 2_565
O1 C3 1.357(3) .
O2 Dy1 2.6407(18) 2_565
O2 C1 1.422(4) .
O2 C2 1.392(3) .
O4 C39 1.264(3) .
O5 C37 1.285(3) .
O6 C23 1.270(4) .
O7 C25 1.265(4) .
C1 H1A 0.9600 .
C1 H1B 0.9600 .
C1 H1C 0.9600 .
C1A H1AA 0.9300 .
C1A C18 1.386(4) .
C1A C19 1.379(5) .
C1B H1BA 0.9300 .
C1B C17 1.390(5) .
C1B C27 1.387(4) .
C1C H1CA 0.9300 .
C1C C17 1.394(5) .
C1C C29 1.386(5) .
C2 C3 1.376(4) .
C2 C7 1.386(4) .
C3 C4 1.400(4) .
C4 C5 1.384(4) .
C5 H5 0.9300 .
C5 C6 1.370(5) .
C6 H6 0.9300 .
C6 C7 1.388(5) .
C7 H7 0.9300 .
C8 H8A 0.9600 .
C8 H8B 0.9600 .
C8 H8C 0.9600 .
C17 C25 1.491(4) .
C18 H18 0.9300 .
C18 C22 1.394(4) .
C19 H19 0.9300 .
C19 C20 1.376(5) .
C20 H20 0.9300 .
C20 C21 1.377(4) .
C21 H21 0.9300 .
C21 C22 1.392(4) .
C22 C23 1.495(4) .
C23 C24 1.400(4) .
C24 H24 0.9300 .
C24 C25 1.400(4) .
C27 H27 0.9300 .
C27 C28 1.377(6) .
C28 H28 0.9300 .
C28 C29 1.370(6) .
C29 H29 0.9300 .
C31 H31 0.9300 .
C31 C32 1.379(5) .
C31 C36 1.392(4) .
C32 H32 0.9300 .
C32 C33 1.380(5) .
C33 H33 0.9300 .
C33 C34 1.372(5) .
C34 H34 0.9300 .
C34 C35 1.383(5) .
C35 H35 0.9300 .
C35 C36 1.388(4) .
C36 C37 1.501(4) .
C37 C38 1.385(4) .
C38 H38 0.9300 .
C38 C39 1.407(4) .
C39 C40 1.497(4) .
C40 C41 1.389(4) .
C40 C45 1.398(4) .
C41 H41 0.9300 .
C41 C42 1.381(4) .
C42 H42 0.9300 .
C42 C43 1.383(5) .
C43 H43 0.9300 .
C43 C44 1.372(5) .
C44 H44 0.9300 .
C44 C45 1.382(4) .
C45 H45 0.9300 .
Cl1 C81 1.783(4) .
C80 H80A 0.9700 .
C80 H80B 0.9700 .
C80 C81 1.481(5) .
C80 Cl2 1.785(4) .
C81 H81A 0.9700 .
C81 H81B 0.9700 .

loop_
_geom_torsion_atom_site_label_1
_geom_torsion_atom_site_label_2
_geom_torsion_atom_site_label_3
_geom_torsion_atom_site_label_4
_geom_torsion
_geom_torsion_site_symmetry_1
_geom_torsion_site_symmetry_4
Dy1 Dy1 O3 C4 23.65(19) 2_565 .
Dy1 Dy1 O3 C8 177.7(3) 2_565 .
Dy1 Dy1 O1 C3 -169.3(3) 2_565 .
Dy1 Dy1 O4 C39 173.0(2) 2_565 .
Dy1 Dy1 O5 C37 11.8(4) 2_565 .
Dy1 Dy1 O6 C23 -103.3(3) 2_565 .
Dy1 Dy1 O7 C25 93.6(3) 2_565 .
Dy1 O3 C4 C3 -9.7(3) . .
Dy1 O3 C4 C5 171.6(3) . .
Dy1 O1 C3 C2 -168.4(2) . .
Dy1 O1 C3 C2 23.1(4) 2_565 .
Dy1 O1 C3 C4 -156.1(2) 2_565 .
Dy1 O1 C3 C4 12.4(4) . .
Dy1 O2 C2 C3 -19.4(3) 2_565 .
Dy1 O2 C2 C7 160.4(3) 2_565 .
Dy1 O4 C39 C38 12.1(4) . .
Dy1 O4 C39 C40 -167.86(17) . .
Dy1 O5 C37 C36 -175.50(16) . .
Dy1 O5 C37 C38 3.9(4) . .
Dy1 O6 C23 C22 177.7(2) . .
Dy1 O6 C23 C24 -1.8(5) . .
Dy1 O7 C25 C17 -177.9(2) . .
Dy1 O7 C25 C24 -0.1(5) . .
O3 Dy1 O1 Dy1 157.18(11) . 2_565
O3 Dy1 O1 C3 -12.13(19) . .
O3 Dy1 O4 C39 75.9(2) . .
O3 Dy1 O5 C37 -70.4(3) . .
O3 Dy1 O6 C23 7.3(4) . .
O3 Dy1 O7 C25 -176.8(3) . .
O3 C4 C5 C6 179.2(3) . .
O1 Dy1 O3 C4 37.5(2) 2_565 .
O1 Dy1 O3 C4 11.21(18) . .
O1 Dy1 O3 C8 165.3(3) . .
O1 Dy1 O3 C8 -168.4(2) 2_565 .
O1 Dy1 O1 Dy1 0.0 2_565 2_565
O1 Dy1 O1 C3 -169.3(3) 2_565 .
O1 Dy1 O4 C39 139.4(2) . .
O1 Dy1 O4 C39 -153.9(3) 2_565 .
O1 Dy1 O5 C37 68.5(3) 2_565 .
O1 Dy1 O5 C37 -61.6(3) . .
O1 Dy1 O6 C23 -131.4(3) 2_565 .
O1 Dy1 O6 C23 -72.1(3) . .
O1 Dy1 O7 C25 63.3(3) 2_565 .
O1 Dy1 O7 C25 118.0(3) . .
O1 C3 C4 O3 0.0(4) . .
O1 C3 C4 C5 178.7(3) . .
O2 Dy1 O3 C4 134.64(19) 2_565 .
O2 Dy1 O3 C8 -71.3(3) 2_565 .
O2 Dy1 O1 Dy1 14.72(13) 2_565 2_565
O2 Dy1 O1 C3 -154.58(19) 2_565 .
O2 Dy1 O4 C39 -89.8(3) 2_565 .
O2 Dy1 O5 C37 82.8(3) 2_565 .
O2 Dy1 O6 C23 163.1(3) 2_565 .
O2 Dy1 O7 C25 -26.5(4) 2_565 .
O2 C2 C3 O1 0.7(4) . .
O2 C2 C3 C4 179.9(3) . .
O2 C2 C7 C6 -179.7(3) . .
O4 Dy1 O3 C4 109.4(2) . .
O4 Dy1 O3 C8 -96.5(3) . .
O4 Dy1 O1 Dy1 88.09(9) . 2_565
O4 Dy1 O1 C3 -81.2(2) . .
O4 Dy1 O5 C37 1.9(2) . .
O4 Dy1 O6 C23 156.1(3) . .
O4 Dy1 O7 C25 -160.5(3) . .
O4 C39 C40 C41 25.6(4) . .
O4 C39 C40 C45 -153.1(3) . .
O5 Dy1 O3 C4 -174.3(2) . .
O5 Dy1 O3 C8 -20.2(3) . .
O5 Dy1 O1 Dy1 147.59(10) . 2_565
O5 Dy1 O1 C3 -21.7(3) . .
O5 Dy1 O4 C39 -10.1(2) . .
O5 Dy1 O6 C23 88.7(3) . .
O5 Dy1 O7 C25 -95.7(3) . .
O5 C37 C38 C39 -5.3(5) . .
O6 Dy1 O3 C4 -88.1(2) . .
O6 Dy1 O3 C8 66.0(3) . .
O6 Dy1 O1 Dy1 -67.75(10) . 2_565
O6 Dy1 O1 C3 122.9(2) . .
O6 Dy1 O4 C39 -83.2(3) . .
O6 Dy1 O5 C37 150.2(3) . .
O6 Dy1 O7 C25 -0.7(3) . .
O6 C23 C24 C25 0.1(5) . .
O7 Dy1 O3 C4 -82.3(2) . .
O7 Dy1 O3 C8 71.8(3) . .
O7 Dy1 O1 Dy1 -134.43(9) . 2_565
O7 Dy1 O1 C3 56.3(2) . .
O7 Dy1 O4 C39 59.9(3) . .
O7 Dy1 O5 C37 -138.1(3) . .
O7 Dy1 O6 C23 1.7(3) . .
C1 O2 C2 C3 -170.5(3) . .
C1 O2 C2 C7 9.3(4) . .
C1A C18 C22 C21 -1.2(5) . .
C1A C18 C22 C23 177.5(3) . .
C1A C19 C20 C21 0.2(5) . .
C1B C17 C25 O7 -157.8(3) . .
C1B C17 C25 C24 24.3(5) . .
C1B C27 C28 C29 -0.4(6) . .
C1C C17 C25 O7 20.6(5) . .
C1C C17 C25 C24 -157.3(3) . .
C2 C3 C4 O3 -179.2(3) . .
C2 C3 C4 C5 -0.5(5) . .
C3 C2 C7 C6 0.1(5) . .
C3 C4 C5 C6 0.6(5) . .
C4 C5 C6 C7 -0.4(6) . .
C5 C6 C7 C2 0.0(6) . .
C7 C2 C3 O1 -179.1(3) . .
C7 C2 C3 C4 0.1(5) . .
C8 O3 C4 C3 -166.1(3) . .
C8 O3 C4 C5 15.3(5) . .
C17 C1B C27 C28 1.6(6) . .
C17 C1C C29 C28 1.4(6) . .
C18 C1A C19 C20 -0.1(5) . .
C18 C22 C23 O6 -18.3(4) . .
C18 C22 C23 C24 161.2(3) . .
C19 C1A C18 C22 0.6(5) . .
C19 C20 C21 C22 -0.8(5) . .
C20 C21 C22 C18 1.3(5) . .
C20 C21 C22 C23 -177.3(3) . .
C21 C22 C23 O6 160.4(3) . .
C21 C22 C23 C24 -20.1(5) . .
C22 C23 C24 C25 -179.4(3) . .
C23 C24 C25 O7 0.8(5) . .
C23 C24 C25 C17 178.4(3) . .
C27 C1B C17 C1C -1.3(5) . .
C27 C1B C17 C25 177.1(3) . .
C27 C28 C29 C1C -1.1(6) . .
C29 C1C C17 C1B -0.2(5) . .
C29 C1C C17 C25 -178.7(3) . .
C31 C32 C33 C34 0.1(6) . .
C31 C36 C37 O5 22.8(4) . .
C31 C36 C37 C38 -156.6(3) . .
C32 C31 C36 C35 -1.0(5) . .
C32 C31 C36 C37 178.8(3) . .
C32 C33 C34 C35 -1.6(6) . .
C33 C34 C35 C36 1.8(5) . .
C34 C35 C36 C31 -0.5(5) . .
C34 C35 C36 C37 179.7(3) . .
C35 C36 C37 O5 -157.4(3) . .
C35 C36 C37 C38 23.1(4) . .
C36 C31 C32 C33 1.2(6) . .
C36 C37 C38 C39 174.1(2) . .
C37 C38 C39 O4 -2.4(4) . .
C37 C38 C39 C40 177.6(3) . .
C38 C39 C40 C41 -154.4(3) . .
C38 C39 C40 C45 27.0(4) . .
C39 C40 C41 C42 -179.2(3) . .
C39 C40 C45 C44 177.8(3) . .
C40 C41 C42 C43 2.1(5) . .
C41 C40 C45 C44 -0.8(4) . .
C41 C42 C43 C44 -2.4(5) . .
C42 C43 C44 C45 1.1(5) . .
C43 C44 C45 C40 0.5(5) . .
C45 C40 C41 C42 -0.5(4) . .
Cl2 C80 C81 Cl1 71.1(3) . .
